data_4314396
loop_
_publ_author_name
'Wai-Lun Man'
'William W. Y. Lam'
'Hoi-Ki Kwong'
'Shie-Ming Peng'
'Wing-Tak Wong'
'Tai-Chu Lau'

_publ_contact_author_address
;
Department of Biology and Chemistry
City University of Hong Kong
Tat Chee Road,
Kowloon Tong, 
Hong Kong.
;
_publ_contact_author_email BHTCLAU@cityu.edu.hk
_publ_contact_author_fax (852)27887406
_publ_contact_author_name 'Prof. T.C. Lau'
_publ_contact_author_phone (852)27887811
_publ_section_title
;
 Reaction of a (Salen)ruthenium(VI) Nitrido Complex with Thiols. C-H Bond
 Activation by (Salen)ruthenium(IV) Sulfilamido Species
;
_journal_name_full 'Inorganic Chemistry'
_journal_page_first 73
_journal_page_last 81
_journal_paper_doi 10.1021/ic901374f
_journal_volume 49
_journal_year 2010
_chemical_formula_moiety 'C24 H30 N6 O2 Ru S, C H4 O'
_chemical_formula_sum 'C25 H34 N6 O3 Ru S'
_chemical_formula_weight 599.71
_chemical_name_systematic
; 
 ? 
;
_space_group_IT_number 2
_symmetry_cell_setting triclinic
_symmetry_Int_Tables_number 2
_symmetry_space_group_name_Hall '-P 1'
_symmetry_space_group_name_H-M 'P -1'
_atom_sites_solution_hydrogens geom
_atom_sites_solution_primary direct
_atom_sites_solution_secondary difmap
_audit_creation_date 2009-2-27
_audit_creation_method SHELXL-97
_audit_update_record
;


2009-02-27 # Formatted by publCIF
;
_cell_angle_alpha 105.707(3)
_cell_angle_beta 100.373(3)
_cell_angle_gamma 92.529(3)
_cell_formula_units_Z 2
_cell_length_a 8.0173(14)
_cell_length_b 13.099(2)
_cell_length_c 14.887(3)
_cell_measurement_reflns_used 9224
_cell_measurement_temperature 299(2)
_cell_measurement_theta_max 27.5
_cell_measurement_theta_min 1.63
_cell_volume 1473.3(5)
_computing_cell_refinement 'SAINT (Bruker, 1999)'
_computing_data_collection 'SMART (Bruker, 1998)'
_computing_data_reduction 'SAINT & CrystalStructure (Rigaku/MSC and Rigaku Corporation, 2006)'
_computing_molecular_graphics SHELXL97
_computing_publication_material 'ORTEP-II (Johnson, 1976)'
_computing_structure_refinement 'SHELXL97 (Sheldrick, 2008)'
_computing_structure_solution 'SIR92 (Altomare et al., 1994)'
_diffrn_ambient_temperature 299(2)
_diffrn_measured_fraction_theta_full 0.939
_diffrn_measured_fraction_theta_max 0.939
_diffrn_measurement_device_type 'Bruker SMART CCD'
_diffrn_measurement_method '\w & \f scans'
_diffrn_radiation_monochromator graphite
_diffrn_radiation_source 'fine-focus sealed tube'
_diffrn_radiation_type MoK\a
_diffrn_radiation_wavelength 0.71073
_diffrn_reflns_av_R_equivalents 0.0334
_diffrn_reflns_av_sigmaI/netI 0.0485
_diffrn_reflns_limit_h_max 10
_diffrn_reflns_limit_h_min -5
_diffrn_reflns_limit_k_max 17
_diffrn_reflns_limit_k_min -16
_diffrn_reflns_limit_l_max 18
_diffrn_reflns_limit_l_min -19
_diffrn_reflns_number 9220
_diffrn_reflns_theta_full 27.51
_diffrn_reflns_theta_max 27.51
_diffrn_reflns_theta_min 1.62
_diffrn_standards_number 0
_exptl_absorpt_coefficient_mu 0.637
_exptl_absorpt_correction_T_max 0.8994
_exptl_absorpt_correction_T_min 0.8125
_exptl_absorpt_correction_type multi-scan
_exptl_absorpt_process_details 'SADABS (Sheldrick, 1996)'
_exptl_crystal_colour dark-brown
_exptl_crystal_density_diffrn 1.352
_exptl_crystal_density_method 'not measured'
_exptl_crystal_description block
_exptl_crystal_F_000 620
_exptl_crystal_size_max 0.34
_exptl_crystal_size_mid 0.26
_exptl_crystal_size_min 0.17
_refine_diff_density_max 0.903
_refine_diff_density_min -0.534
_refine_diff_density_rms 0.116
_refine_ls_extinction_method none
_refine_ls_goodness_of_fit_ref 0.992
_refine_ls_hydrogen_treatment constr
_refine_ls_matrix_type full
_refine_ls_number_parameters 346
_refine_ls_number_reflns 6375
_refine_ls_number_restraints 26
_refine_ls_restrained_S_all 1.005
_refine_ls_R_factor_all 0.0629
_refine_ls_R_factor_gt 0.0469
_refine_ls_shift/su_max 0.019
_refine_ls_shift/su_mean 0.000
_refine_ls_structure_factor_coef Fsqd
_refine_ls_weighting_details 'calc w=1/[\s^2^(Fo^2^)+(0.0886P)^2^] where P=(Fo^2^+2Fc^2^)/3'
_refine_ls_weighting_scheme calc
_refine_ls_wR_factor_gt 0.1254
_refine_ls_wR_factor_ref 0.1332
_reflns_number_gt 4992
_reflns_number_total 6375
_reflns_threshold_expression I>2\s(I)
_cod_data_source_file ic901374f_si_001.cif
_cod_data_source_block wt1149w-shelxl
_cod_original_cell_volume 1473.3(4)
_cod_database_code 4314396

loop_
_symmetry_equiv_pos_as_xyz
'x, y, z'
'-x, -y, -z'

loop_
_atom_site_label
_atom_site_type_symbol
_atom_site_fract_x
_atom_site_fract_y
_atom_site_fract_z
_atom_site_U_iso_or_equiv
_atom_site_adp_type
_atom_site_occupancy
_atom_site_symmetry_multiplicity
_atom_site_calc_flag
_atom_site_refinement_flags
_atom_site_disorder_assembly
_atom_site_disorder_group
Ru1 Ru 0.97712(4) 0.10075(2) 0.29508(2) 0.03448(11) Uani 1 1 d . . .
S1 S 1.17028(14) 0.30235(8) 0.27833(8) 0.0500(3) Uani 1 1 d . . .
O1 O 0.8360(3) 0.1493(2) 0.19054(19) 0.0451(6) Uani 1 1 d . . .
O2 O 0.9232(3) 0.2320(2) 0.39045(19) 0.0421(6) Uani 1 1 d . . .
O3 O 0.9262(19) 0.4069(12) 0.0989(11) 0.161(5) Uani 0.50 1 d PDU . .
H3O H 1.0205 0.4277 0.1331 0.193 Uiso 0.50 1 calc PR . .
O4 O 0.626(2) 0.6788(11) 0.0620(13) 0.164(5) Uani 0.50 1 d PDU . .
H4O H 0.5557 0.7033 0.0938 0.197 Uiso 0.50 1 calc PR . .
N1 N 1.0249(4) -0.0339(2) 0.2070(2) 0.0390(7) Uani 1 1 d . . .
N2 N 1.1102(4) 0.0438(2) 0.3944(2) 0.0379(7) Uani 1 1 d . . .
N3 N 1.1777(4) 0.1823(2) 0.2916(2) 0.0365(6) Uani 1 1 d . . .
H3N H 1.2738 0.1556 0.2971 0.044 Uiso 1 1 calc R . .
N4 N 0.7614(4) 0.0143(3) 0.3104(3) 0.0508(9) Uani 1 1 d . . .
N5 N 0.6390(4) 0.0557(3) 0.3258(2) 0.0415(7) Uani 1 1 d . . .
N6 N 0.5143(5) 0.0912(4) 0.3439(3) 0.0635(11) Uani 1 1 d . . .
C1 C 0.7899(5) 0.0881(3) 0.1018(3) 0.0412(8) Uani 1 1 d . . .
C2 C 0.6814(5) 0.1310(4) 0.0383(3) 0.0498(10) Uani 1 1 d . . .
H2 H 0.6503 0.1996 0.0601 0.060 Uiso 1 1 calc R . .
C3 C 0.6208(5) 0.0733(4) -0.0553(3) 0.0551(11) Uani 1 1 d . . .
H3 H 0.5473 0.1024 -0.0953 0.066 Uiso 1 1 calc R . .
C4 C 0.6687(6) -0.0276(4) -0.0901(3) 0.0561(11) Uani 1 1 d . . .
H4 H 0.6282 -0.0661 -0.1534 0.067 Uiso 1 1 calc R . .
C5 C 0.7747(5) -0.0699(4) -0.0316(3) 0.0511(10) Uani 1 1 d . . .
H5 H 0.8072 -0.1375 -0.0560 0.061 Uiso 1 1 calc R . .
C6 C 0.8382(5) -0.0148(3) 0.0658(3) 0.0405(8) Uani 1 1 d . . .
C7 C 0.9542(5) -0.0687(3) 0.1171(3) 0.0435(9) Uani 1 1 d . . .
H7 H 0.9815 -0.1345 0.0834 0.052 Uiso 1 1 calc R . .
C8 C 1.1577(5) -0.0893(3) 0.2533(3) 0.0441(9) Uani 1 1 d . . .
H8 H 1.2682 -0.0525 0.2559 0.053 Uiso 1 1 calc R . .
C9 C 1.1655(6) -0.2050(3) 0.2068(3) 0.0541(11) Uani 1 1 d . . .
H9A H 1.1831 -0.2149 0.1423 0.065 Uiso 1 1 calc R . .
H9B H 1.0588 -0.2449 0.2037 0.065 Uiso 1 1 calc R . .
C10 C 1.3130(7) -0.2460(4) 0.2646(4) 0.0705(14) Uani 1 1 d . . .
H10A H 1.3151 -0.3217 0.2358 0.085 Uiso 1 1 calc R . .
H10B H 1.4201 -0.2100 0.2626 0.085 Uiso 1 1 calc R . .
C11 C 1.2963(7) -0.2276(4) 0.3656(4) 0.0650(13) Uani 1 1 d . . .
H11A H 1.3959 -0.2497 0.4003 0.078 Uiso 1 1 calc R . .
H11B H 1.1975 -0.2716 0.3678 0.078 Uiso 1 1 calc R . .
C12 C 1.2783(6) -0.1135(4) 0.4141(3) 0.0546(11) Uani 1 1 d . . .
H12A H 1.3848 -0.0707 0.4222 0.066 Uiso 1 1 calc R . .
H12B H 1.2542 -0.1078 0.4767 0.066 Uiso 1 1 calc R . .
C13 C 1.1350(6) -0.0708(3) 0.3561(3) 0.0458(9) Uani 1 1 d . . .
H13 H 1.0286 -0.1121 0.3538 0.055 Uiso 1 1 calc R . .
C14 C 1.1619(5) 0.0990(3) 0.4824(3) 0.0430(9) Uani 1 1 d . . .
H14 H 1.2256 0.0658 0.5229 0.052 Uiso 1 1 calc R . .
C15 C 1.1296(5) 0.2066(3) 0.5226(3) 0.0434(9) Uani 1 1 d . . .
C16 C 1.2169(6) 0.2559(4) 0.6178(3) 0.0573(11) Uani 1 1 d . . .
H16 H 1.2876 0.2166 0.6493 0.069 Uiso 1 1 calc R . .
C17 C 1.2002(7) 0.3591(4) 0.6646(3) 0.0653(13) Uani 1 1 d . . .
H17 H 1.2612 0.3900 0.7262 0.078 Uiso 1 1 calc R . .
C18 C 1.0900(6) 0.4181(4) 0.6185(3) 0.0620(12) Uani 1 1 d . . .
H18 H 1.0781 0.4884 0.6495 0.074 Uiso 1 1 calc R . .
C19 C 0.9996(6) 0.3713(3) 0.5273(3) 0.0518(10) Uani 1 1 d . . .
H19 H 0.9252 0.4110 0.4986 0.062 Uiso 1 1 calc R . .
C20 C 1.0147(5) 0.2667(3) 0.4761(3) 0.0407(8) Uani 1 1 d . . .
C21 C 1.3896(6) 0.3667(3) 0.3161(4) 0.0599(12) Uani 1 1 d . . .
C22 C 1.5014(7) 0.3162(4) 0.2467(5) 0.0820(17) Uani 1 1 d . . .
H22A H 1.4328 0.2894 0.1839 0.098 Uiso 1 1 calc R . .
H22B H 1.5529 0.2587 0.2659 0.098 Uiso 1 1 calc R . .
H22C H 1.5887 0.3688 0.2468 0.098 Uiso 1 1 calc R . .
C23 C 1.3635(8) 0.4808(4) 0.3136(5) 0.0883(19) Uani 1 1 d . . .
H23A H 1.3703 0.4873 0.2516 0.106 Uiso 1 1 calc R . .
H23B H 1.4502 0.5291 0.3607 0.106 Uiso 1 1 calc R . .
H23C H 1.2534 0.4975 0.3269 0.106 Uiso 1 1 calc R . .
C24 C 1.4609(7) 0.3619(4) 0.4164(4) 0.0800(17) Uani 1 1 d . . .
H24A H 1.3879 0.3946 0.4582 0.096 Uiso 1 1 calc R . .
H24B H 1.5730 0.3991 0.4380 0.096 Uiso 1 1 calc R . .
H24C H 1.4667 0.2888 0.4164 0.096 Uiso 1 1 calc R . .
C25 C 0.885(2) 0.4731(15) 0.0426(14) 0.137(6) Uani 0.50 1 d PDU . .
H25A H 0.9727 0.5315 0.0598 0.165 Uiso 0.50 1 calc PR . .
H25B H 0.7784 0.5001 0.0516 0.165 Uiso 0.50 1 calc PR . .
H25C H 0.8768 0.4342 -0.0230 0.165 Uiso 0.50 1 calc PR . .
C26 C 0.620(2) 0.5695(12) 0.0485(16) 0.151(7) Uani 0.50 1 d PDU . .
H26A H 0.7124 0.5542 0.0924 0.181 Uiso 0.50 1 calc PR . .
H26B H 0.6313 0.5348 -0.0155 0.181 Uiso 0.50 1 calc PR . .
H26C H 0.5138 0.5439 0.0593 0.181 Uiso 0.50 1 calc PR . .

loop_
_atom_site_aniso_label
_atom_site_aniso_U_11
_atom_site_aniso_U_22
_atom_site_aniso_U_33
_atom_site_aniso_U_23
_atom_site_aniso_U_13
_atom_site_aniso_U_12
Ru1 0.03267(17) 0.03547(17) 0.03612(17) 0.01062(11) 0.00762(11) 0.00599(11)
S1 0.0494(6) 0.0395(5) 0.0644(7) 0.0204(5) 0.0114(5) 0.0040(4)
O1 0.0446(15) 0.0446(15) 0.0438(15) 0.0104(12) 0.0040(12) 0.0134(12)
O2 0.0402(14) 0.0428(15) 0.0425(14) 0.0096(11) 0.0091(11) 0.0091(11)
O3 0.151(8) 0.167(9) 0.158(9) 0.047(7) 0.013(7) 0.019(7)
O4 0.165(9) 0.161(9) 0.174(9) 0.075(7) 0.012(7) 0.026(7)
N1 0.0352(16) 0.0376(17) 0.0439(17) 0.0115(13) 0.0070(13) 0.0061(13)
N2 0.0359(16) 0.0416(17) 0.0400(16) 0.0168(13) 0.0089(13) 0.0074(13)
N3 0.0356(16) 0.0365(16) 0.0392(16) 0.0113(13) 0.0101(12) 0.0076(12)
N4 0.0362(18) 0.049(2) 0.070(2) 0.0182(17) 0.0149(16) 0.0088(15)
N5 0.0374(18) 0.0453(18) 0.0421(17) 0.0170(14) 0.0029(14) -0.0008(14)
N6 0.038(2) 0.071(3) 0.082(3) 0.022(2) 0.0107(19) 0.0117(18)
C1 0.0297(18) 0.056(2) 0.0386(19) 0.0143(17) 0.0069(15) 0.0017(16)
C2 0.043(2) 0.063(3) 0.051(2) 0.026(2) 0.0122(18) 0.0087(19)
C3 0.044(2) 0.085(3) 0.044(2) 0.033(2) 0.0067(18) 0.005(2)
C4 0.051(3) 0.075(3) 0.040(2) 0.015(2) 0.0066(18) -0.004(2)
C5 0.042(2) 0.062(3) 0.045(2) 0.0087(19) 0.0106(18) -0.0025(19)
C6 0.0312(18) 0.051(2) 0.0388(19) 0.0112(16) 0.0082(15) 0.0027(16)
C7 0.044(2) 0.043(2) 0.041(2) 0.0058(16) 0.0109(16) 0.0039(17)
C8 0.040(2) 0.045(2) 0.047(2) 0.0131(17) 0.0080(17) 0.0091(17)
C9 0.060(3) 0.042(2) 0.061(3) 0.0141(19) 0.014(2) 0.016(2)
C10 0.077(3) 0.057(3) 0.085(4) 0.028(3) 0.019(3) 0.032(3)
C11 0.073(3) 0.057(3) 0.081(3) 0.038(3) 0.022(3) 0.031(2)
C12 0.052(3) 0.061(3) 0.060(3) 0.031(2) 0.010(2) 0.016(2)
C13 0.053(2) 0.045(2) 0.047(2) 0.0196(18) 0.0162(18) 0.0123(18)
C14 0.040(2) 0.052(2) 0.043(2) 0.0217(18) 0.0087(16) 0.0099(17)
C15 0.040(2) 0.052(2) 0.0363(19) 0.0109(17) 0.0073(16) -0.0036(17)
C16 0.054(3) 0.072(3) 0.041(2) 0.012(2) 0.0047(19) -0.003(2)
C17 0.065(3) 0.068(3) 0.049(3) -0.002(2) 0.008(2) -0.013(2)
C18 0.064(3) 0.056(3) 0.057(3) -0.001(2) 0.017(2) -0.006(2)
C19 0.056(3) 0.044(2) 0.055(3) 0.0082(19) 0.019(2) 0.0033(19)
C20 0.038(2) 0.044(2) 0.0388(19) 0.0073(16) 0.0138(16) -0.0001(16)
C21 0.059(3) 0.037(2) 0.084(3) 0.010(2) 0.024(2) -0.0004(19)
C22 0.074(4) 0.061(3) 0.112(5) 0.010(3) 0.047(3) -0.004(3)
C23 0.083(4) 0.042(3) 0.143(6) 0.025(3) 0.035(4) -0.002(3)
C24 0.075(4) 0.064(3) 0.075(4) -0.008(3) -0.005(3) -0.007(3)
C25 0.139(10) 0.155(10) 0.152(10) 0.074(8) 0.060(8) 0.052(8)
C26 0.131(10) 0.128(10) 0.175(11) 0.028(8) 0.000(8) 0.027(8)

loop_
_atom_type_symbol
_atom_type_description
_atom_type_scat_dispersion_real
_atom_type_scat_dispersion_imag
_atom_type_scat_source
C C 0.0033 0.0016 'International Tables Vol C Tables 4.2.6.8 and 6.1.1.4'
H H 0.0000 0.0000 'International Tables Vol C Tables 4.2.6.8 and 6.1.1.4'
N N 0.0061 0.0033 'International Tables Vol C Tables 4.2.6.8 and 6.1.1.4'
O O 0.0106 0.0060 'International Tables Vol C Tables 4.2.6.8 and 6.1.1.4'
Ru Ru -1.2594 0.8363 'International Tables Vol C Tables 4.2.6.8 and 6.1.1.4'
S S 0.1246 0.1234 'International Tables Vol C Tables 4.2.6.8 and 6.1.1.4'

loop_
_geom_angle_atom_site_label_1
_geom_angle_atom_site_label_2
_geom_angle_atom_site_label_3
_geom_angle
_geom_angle_site_symmetry_1
_geom_angle_site_symmetry_3
_geom_angle_publ_flag
N3 Ru1 N1 95.38(13) . . ?
N3 Ru1 N2 90.18(13) . . ?
N1 Ru1 N2 83.17(13) . . ?
N3 Ru1 O1 92.27(12) . . ?
N1 Ru1 O1 94.14(12) . . ?
N2 Ru1 O1 176.52(12) . . ?
N3 Ru1 O2 87.56(12) . . ?
N1 Ru1 O2 176.06(11) . . ?
N2 Ru1 O2 94.23(12) . . ?
O1 Ru1 O2 88.35(11) . . ?
N3 Ru1 N4 175.59(13) . . ?
N1 Ru1 N4 87.21(14) . . ?
N2 Ru1 N4 86.59(13) . . ?
O1 Ru1 N4 91.10(13) . . ?
O2 Ru1 N4 89.69(13) . . ?
N3 S1 C21 106.68(19) . . ?
C1 O1 Ru1 123.0(2) . . ?
C20 O2 Ru1 121.3(2) . . ?
C25 O3 H3O 109.5 . . ?
C26 O4 H4O 109.5 . . ?
C7 N1 C8 122.6(3) . . ?
C7 N1 Ru1 124.4(3) . . ?
C8 N1 Ru1 113.0(2) . . ?
C14 N2 C13 124.4(3) . . ?
C14 N2 Ru1 123.7(3) . . ?
C13 N2 Ru1 111.9(2) . . ?
S1 N3 Ru1 121.24(18) . . ?
S1 N3 H3N 119.4 . . ?
Ru1 N3 H3N 119.4 . . ?
N5 N4 Ru1 121.1(3) . . ?
N6 N5 N4 175.1(4) . . ?
O1 C1 C6 126.0(3) . . ?
O1 C1 C2 116.1(4) . . ?
C6 C1 C2 117.9(4) . . ?
C3 C2 C1 121.3(4) . . ?
C3 C2 H2 119.3 . . ?
C1 C2 H2 119.3 . . ?
C2 C3 C4 120.5(4) . . ?
C2 C3 H3 119.8 . . ?
C4 C3 H3 119.8 . . ?
C5 C4 C3 119.5(4) . . ?
C5 C4 H4 120.2 . . ?
C3 C4 H4 120.2 . . ?
C4 C5 C6 122.4(4) . . ?
C4 C5 H5 118.8 . . ?
C6 C5 H5 118.8 . . ?
C1 C6 C5 118.4(4) . . ?
C1 C6 C7 126.0(3) . . ?
C5 C6 C7 115.5(4) . . ?
N1 C7 C6 125.7(4) . . ?
N1 C7 H7 117.1 . . ?
C6 C7 H7 117.1 . . ?
N1 C8 C9 117.7(3) . . ?
N1 C8 C13 106.7(3) . . ?
C9 C8 C13 111.0(3) . . ?
N1 C8 H8 107.0 . . ?
C9 C8 H8 107.0 . . ?
C13 C8 H8 107.0 . . ?
C8 C9 C10 109.3(4) . . ?
C8 C9 H9A 109.8 . . ?
C10 C9 H9A 109.8 . . ?
C8 C9 H9B 109.8 . . ?
C10 C9 H9B 109.8 . . ?
H9A C9 H9B 108.3 . . ?
C11 C10 C9 111.9(4) . . ?
C11 C10 H10A 109.2 . . ?
C9 C10 H10A 109.2 . . ?
C11 C10 H10B 109.2 . . ?
C9 C10 H10B 109.2 . . ?
H10A C10 H10B 107.9 . . ?
C10 C11 C12 113.1(4) . . ?
C10 C11 H11A 109.0 . . ?
C12 C11 H11A 109.0 . . ?
C10 C11 H11B 109.0 . . ?
C12 C11 H11B 109.0 . . ?
H11A C11 H11B 107.8 . . ?
C11 C12 C13 111.1(4) . . ?
C11 C12 H12A 109.4 . . ?
C13 C12 H12A 109.4 . . ?
C11 C12 H12B 109.4 . . ?
C13 C12 H12B 109.4 . . ?
H12A C12 H12B 108.0 . . ?
N2 C13 C8 108.0(3) . . ?
N2 C13 C12 116.3(4) . . ?
C8 C13 C12 111.2(4) . . ?
N2 C13 H13 107.0 . . ?
C8 C13 H13 107.0 . . ?
C12 C13 H13 107.0 . . ?
N2 C14 C15 125.7(3) . . ?
N2 C14 H14 117.2 . . ?
C15 C14 H14 117.2 . . ?
C16 C15 C14 115.9(4) . . ?
C16 C15 C20 118.4(4) . . ?
C14 C15 C20 125.8(3) . . ?
C17 C16 C15 122.1(5) . . ?
C17 C16 H16 119.0 . . ?
C15 C16 H16 119.0 . . ?
C16 C17 C18 119.4(4) . . ?
C16 C17 H17 120.3 . . ?
C18 C17 H17 120.3 . . ?
C19 C18 C17 119.8(5) . . ?
C19 C18 H18 120.1 . . ?
C17 C18 H18 120.1 . . ?
C18 C19 C20 122.9(5) . . ?
C18 C19 H19 118.6 . . ?
C20 C19 H19 118.6 . . ?
O2 C20 C19 117.0(4) . . ?
O2 C20 C15 125.6(4) . . ?
C19 C20 C15 117.4(4) . . ?
C24 C21 C22 111.7(5) . . ?
C24 C21 C23 111.6(5) . . ?
C22 C21 C23 110.7(5) . . ?
C24 C21 S1 109.1(4) . . ?
C22 C21 S1 111.5(4) . . ?
C23 C21 S1 101.8(4) . . ?
C21 C22 H22A 109.5 . . ?
C21 C22 H22B 109.5 . . ?
H22A C22 H22B 109.5 . . ?
C21 C22 H22C 109.5 . . ?
H22A C22 H22C 109.5 . . ?
H22B C22 H22C 109.5 . . ?
C21 C23 H23A 109.5 . . ?
C21 C23 H23B 109.5 . . ?
H23A C23 H23B 109.5 . . ?
C21 C23 H23C 109.5 . . ?
H23A C23 H23C 109.5 . . ?
H23B C23 H23C 109.5 . . ?
C21 C24 H24A 109.5 . . ?
C21 C24 H24B 109.5 . . ?
H24A C24 H24B 109.5 . . ?
C21 C24 H24C 109.5 . . ?
H24A C24 H24C 109.5 . . ?
H24B C24 H24C 109.5 . . ?
O3 C25 H25A 109.5 . . ?
O3 C25 H25B 109.5 . . ?
H25A C25 H25B 109.5 . . ?
O3 C25 H25C 109.5 . . ?
H25A C25 H25C 109.5 . . ?
H25B C25 H25C 109.5 . . ?
O4 C26 H26A 109.5 . . ?
O4 C26 H26B 109.5 . . ?
H26A C26 H26B 109.5 . . ?
O4 C26 H26C 109.5 . . ?
H26A C26 H26C 109.5 . . ?
H26B C26 H26C 109.5 . . ?

loop_
_geom_bond_atom_site_label_1
_geom_bond_atom_site_label_2
_geom_bond_distance
_geom_bond_site_symmetry_2
_geom_bond_publ_flag
Ru1 N3 1.908(3) . ?
Ru1 N1 1.991(3) . ?
Ru1 N2 1.995(3) . ?
Ru1 O1 2.018(3) . ?
Ru1 O2 2.030(3) . ?
Ru1 N4 2.106(3) . ?
S1 N3 1.639(3) . ?
S1 C21 1.838(5) . ?
O1 C1 1.323(5) . ?
O2 C20 1.300(5) . ?
O3 C25 1.373(9) . ?
O3 H3O 0.8200 . ?
O4 C26 1.389(9) . ?
O4 H4O 0.8200 . ?
N1 C7 1.301(5) . ?
N1 C8 1.487(5) . ?
N2 C14 1.294(5) . ?
N2 C13 1.490(5) . ?
N3 H3N 0.8600 . ?
N4 N5 1.171(5) . ?
N5 N6 1.166(5) . ?
C1 C6 1.409(6) . ?
C1 C2 1.415(5) . ?
C2 C3 1.380(6) . ?
C2 H2 0.9300 . ?
C3 C4 1.381(7) . ?
C3 H3 0.9300 . ?
C4 C5 1.350(6) . ?
C4 H4 0.9300 . ?
C5 C6 1.421(6) . ?
C5 H5 0.9300 . ?
C6 C7 1.429(5) . ?
C7 H7 0.9300 . ?
C8 C9 1.495(6) . ?
C8 C13 1.528(6) . ?
C8 H8 0.9800 . ?
C9 C10 1.539(6) . ?
C9 H9A 0.9700 . ?
C9 H9B 0.9700 . ?
C10 C11 1.489(8) . ?
C10 H10A 0.9700 . ?
C10 H10B 0.9700 . ?
C11 C12 1.499(7) . ?
C11 H11A 0.9700 . ?
C11 H11B 0.9700 . ?
C12 C13 1.530(6) . ?
C12 H12A 0.9700 . ?
C12 H12B 0.9700 . ?
C13 H13 0.9800 . ?
C14 C15 1.429(6) . ?
C14 H14 0.9300 . ?
C15 C16 1.423(6) . ?
C15 C20 1.441(6) . ?
C16 C17 1.368(7) . ?
C16 H16 0.9300 . ?
C17 C18 1.405(7) . ?
C17 H17 0.9300 . ?
C18 C19 1.378(6) . ?
C18 H18 0.9300 . ?
C19 C20 1.399(6) . ?
C19 H19 0.9300 . ?
C21 C24 1.518(8) . ?
C21 C22 1.524(7) . ?
C21 C23 1.527(7) . ?
C22 H22A 0.9600 . ?
C22 H22B 0.9600 . ?
C22 H22C 0.9600 . ?
C23 H23A 0.9600 . ?
C23 H23B 0.9600 . ?
C23 H23C 0.9600 . ?
C24 H24A 0.9600 . ?
C24 H24B 0.9600 . ?
C24 H24C 0.9600 . ?
C25 H25A 0.9600 . ?
C25 H25B 0.9600 . ?
C25 H25C 0.9600 . ?
C26 H26A 0.9600 . ?
C26 H26B 0.9600 . ?
C26 H26C 0.9600 . ?

loop_
_geom_hbond_atom_site_label_D
_geom_hbond_atom_site_label_H
_geom_hbond_atom_site_label_A
_geom_hbond_site_symmetry_A
_geom_hbond_distance_DH
_geom_hbond_distance_HA
_geom_hbond_distance_DA
_geom_hbond_angle_DHA
_geom_hbond_publ_flag
N3 H3N N6 1_655 0.86 2.21 3.057(5) 167 ?
